data_7227142
loop_
_publ_author_name
'Gu, Jin-Zhong'
'Liang, Xiao-Xiao'
'Cui, Yan-Hui'
'Wu, Jiang'
'Kirillov, Alexander M.'

_publ_section_title
;
 Exploring 4-(3-carboxyphenyl)picolinic acid as a semirigid building block
 for the hydrothermal self-assembly of diverse metal--organic and
 supramolecular networks
;
_journal_issue 1
_journal_name_full CrystEngComm
_journal_page_first 117
_journal_paper_doi 10.1039/C6CE02115H
_journal_volume 19
_journal_year 2017
_chemical_formula_sum 'C26 H24 N2 Ni O12'
_chemical_formula_weight 615.18
_space_group_crystal_system monoclinic
_space_group_IT_number 14
_space_group_name_Hall '-P 2ybc'
_space_group_name_H-M_alt 'P 1 21/c 1'
_symmetry_space_group_name_Hall '-P 2ybc'
_symmetry_space_group_name_H-M 'P 1 21/c 1'
_atom_sites_solution_hydrogens mixed
_audit_creation_method SHELXL-2014/7
_audit_update_record
;
2016-11-11 deposited with the CCDC.
2016-11-21 downloaded from the CCDC.
;
_cell_angle_alpha 90
_cell_angle_beta 93.315(5)
_cell_angle_gamma 90
_cell_formula_units_Z 2
_cell_length_a 12.5528(7)
_cell_length_b 14.2273(7)
_cell_length_c 7.1047(4)
_cell_measurement_reflns_used 4342
_cell_measurement_temperature 293(2)
_cell_measurement_theta_max 25.049
_cell_measurement_theta_min 3.251
_cell_volume 1266.72(12)
_computing_cell_refinement 'Bruker SAINT'
_computing_data_collection 'Bruker APEX2'
_computing_data_reduction 'Bruker SAINT'
_computing_molecular_graphics 'Bruker SHELXTL'
_computing_publication_material 'Bruker SHELXTL'
_computing_structure_refinement 'SHELXL-2014/7 (Sheldrick, 2014)'
_computing_structure_solution 'SHELXL-2014/7 (Sheldrick, 2014)'
_diffrn_ambient_temperature 293(2)
_diffrn_measured_fraction_theta_full 0.998
_diffrn_measured_fraction_theta_max 0.998
_diffrn_measurement_device_type 'Bruker APE-II CCD'
_diffrn_measurement_method '\f and \w scans'
_diffrn_radiation_type MoK\a
_diffrn_radiation_wavelength 0.71073
_diffrn_reflns_av_R_equivalents 0.0496
_diffrn_reflns_av_unetI/netI 0.0812
_diffrn_reflns_Laue_measured_fraction_full 0.998
_diffrn_reflns_Laue_measured_fraction_max 0.998
_diffrn_reflns_limit_h_max 14
_diffrn_reflns_limit_h_min -14
_diffrn_reflns_limit_k_max 16
_diffrn_reflns_limit_k_min -16
_diffrn_reflns_limit_l_max 8
_diffrn_reflns_limit_l_min -8
_diffrn_reflns_number 4342
_diffrn_reflns_point_group_measured_fraction_full 0.998
_diffrn_reflns_point_group_measured_fraction_max 0.998
_diffrn_reflns_theta_full 25.049
_diffrn_reflns_theta_max 25.049
_diffrn_reflns_theta_min 3.251
_diffrn_source 'fine-focus sealed tube'
_exptl_absorpt_coefficient_mu 0.839
_exptl_absorpt_correction_type multi-scan
_exptl_crystal_colour green
_exptl_crystal_density_diffrn 1.613
_exptl_crystal_description block
_exptl_crystal_F_000 636
_exptl_crystal_size_max 0.280
_exptl_crystal_size_mid 0.210
_exptl_crystal_size_min 0.200
_exptl_transmission_factor_max 0.846
_exptl_transmission_factor_min 0.809
_refine_diff_density_max 0.310
_refine_diff_density_min -0.326
_refine_diff_density_rms 0.083
_refine_ls_extinction_method none
_refine_ls_goodness_of_fit_ref 1.072
_refine_ls_hydrogen_treatment constr
_refine_ls_matrix_type full
_refine_ls_number_parameters 188
_refine_ls_number_reflns 2239
_refine_ls_number_restraints 1
_refine_ls_restrained_S_all 1.071
_refine_ls_R_factor_all 0.0799
_refine_ls_R_factor_gt 0.0498
_refine_ls_shift/su_max 0.000
_refine_ls_shift/su_mean 0.000
_refine_ls_structure_factor_coef Fsqd
_refine_ls_weighting_details 'w=1/[\s^2^(Fo^2^)+(0.0229P)^2^+0.1523P] where P=(Fo^2^+2Fc^2^)/3'
_refine_ls_weighting_scheme calc
_refine_ls_wR_factor_gt 0.0831
_refine_ls_wR_factor_ref 0.0995
_reflns_Friedel_coverage 0.000
_reflns_number_gt 1607
_reflns_number_total 2239
_reflns_threshold_expression 'I > 2\s(I)'
_cod_data_source_file c6ce02115h1.cif
_cod_data_source_block compound_1
_cod_depositor_comments 'Adding full bibliography for 7227139--7227149.cif.'
_cod_original_cell_volume 1266.73(12)
_cod_database_code 7227142
_shelx_space_group_comment
;
The symmetry employed for this shelxl refinement is uniquely defined
by the following loop, which should always be used as a source of
symmetry information in preference to the above space-group names.
They are only intended as comments.
;
_shelx_estimated_absorpt_t_min 0.799
_shelx_estimated_absorpt_t_max 0.850

loop_
_space_group_symop_operation_xyz
'x, y, z'
'-x, y+1/2, -z+1/2'
'-x, -y, -z'
'x, -y-1/2, z-1/2'

loop_
_atom_site_label
_atom_site_type_symbol
_atom_site_fract_x
_atom_site_fract_y
_atom_site_fract_z
_atom_site_U_iso_or_equiv
_atom_site_adp_type
_atom_site_occupancy
_atom_site_site_symmetry_order
_atom_site_calc_flag
_atom_site_refinement_flags_posn
_atom_site_refinement_flags_adp
_atom_site_refinement_flags_occupancy
Ni1 Ni 0.5000 0.5000 0.5000 0.0206(2) Uani 1 2 d S . P
N1 N 0.3628(2) 0.5678(2) 0.4277(4) 0.0209(7) Uani 1 1 d . . .
O1 O 0.56105(18) 0.61481(18) 0.3772(3) 0.0251(6) Uani 1 1 d . . .
O2 O 0.51482(19) 0.74563(18) 0.2224(4) 0.0309(7) Uani 1 1 d . . .
O3 O -0.2774(2) 0.7924(2) 0.2303(5) 0.0478(9) Uani 1 1 d . . .
H3 H -0.3343 0.7646 0.2111 0.072 Uiso 1 1 calc R U .
O4 O -0.2091(2) 0.6473(2) 0.2125(4) 0.0468(8) Uani 1 1 d . . .
O5 O 0.49844(19) 0.43347(17) 0.2330(3) 0.0320(7) Uani 1 1 d . . .
H1W H 0.4947 0.3746 0.2468 0.038 Uiso 1 1 d R U .
H2W H 0.4577 0.4507 0.1763 0.038 Uiso 1 1 d R U .
O6 O 0.3359(2) 0.4944(2) 0.9735(4) 0.0450(8) Uani 1 1 d D . .
H3W H 0.2973 0.4501 0.9207 0.054 Uiso 1 1 d R U .
H4W H 0.3856 0.5116 0.9059 0.054 Uiso 1 1 d DR U .
C1 C 0.4943(3) 0.6737(3) 0.3125(5) 0.0227(9) Uani 1 1 d . . .
C2 C 0.3777(3) 0.6529(3) 0.3494(5) 0.0189(8) Uani 1 1 d . . .
C3 C 0.2941(3) 0.7144(3) 0.3100(5) 0.0220(9) Uani 1 1 d . . .
H2 H 0.3067 0.7729 0.2571 0.026 Uiso 1 1 calc R U .
C4 C 0.1910(3) 0.6883(3) 0.3499(5) 0.0219(9) Uani 1 1 d . . .
C5 C 0.1772(3) 0.5986(3) 0.4227(5) 0.0262(9) Uani 1 1 d . . .
H5 H 0.1091 0.5776 0.4461 0.031 Uiso 1 1 calc R U .
C6 C 0.2639(3) 0.5409(3) 0.4602(5) 0.0252(9) Uani 1 1 d . . .
H6 H 0.2531 0.4814 0.5097 0.030 Uiso 1 1 calc R U .
C7 C 0.0983(3) 0.7532(3) 0.3263(5) 0.0233(9) Uani 1 1 d . . .
C8 C 0.1110(3) 0.8493(3) 0.3497(5) 0.0264(9) Uani 1 1 d . . .
H8 H 0.1787 0.8743 0.3763 0.032 Uiso 1 1 calc R U .
C9 C 0.0233(3) 0.9081(3) 0.3336(5) 0.0316(10) Uani 1 1 d . . .
H9 H 0.0325 0.9727 0.3466 0.038 Uiso 1 1 calc R U .
C10 C -0.0782(3) 0.8717(3) 0.2984(5) 0.0323(10) Uani 1 1 d . . .
H10 H -0.1370 0.9116 0.2911 0.039 Uiso 1 1 calc R U .
C11 C -0.0919(3) 0.7759(3) 0.2742(5) 0.0251(9) Uani 1 1 d . . .
C12 C -0.1984(3) 0.7313(3) 0.2354(6) 0.0322(10) Uani 1 1 d . . .
C13 C -0.0036(3) 0.7178(3) 0.2863(5) 0.0249(9) Uani 1 1 d . . .
H13 H -0.0126 0.6536 0.2672 0.030 Uiso 1 1 calc R U .

loop_
_atom_site_aniso_label
_atom_site_aniso_U_11
_atom_site_aniso_U_22
_atom_site_aniso_U_33
_atom_site_aniso_U_23
_atom_site_aniso_U_13
_atom_site_aniso_U_12
Ni1 0.0160(4) 0.0152(4) 0.0304(4) 0.0029(3) 0.0002(3) 0.0019(3)
N1 0.0182(16) 0.0170(17) 0.0276(17) 0.0022(14) 0.0015(13) -0.0018(14)
O1 0.0156(13) 0.0193(14) 0.0405(16) 0.0039(13) 0.0020(12) 0.0027(12)
O2 0.0221(15) 0.0208(15) 0.0503(19) 0.0157(13) 0.0067(13) 0.0000(13)
O3 0.0147(15) 0.047(2) 0.081(2) 0.0049(18) -0.0037(16) 0.0035(15)
O4 0.0249(16) 0.040(2) 0.075(2) -0.0079(18) 0.0035(15) -0.0015(16)
O5 0.0374(16) 0.0230(15) 0.0351(16) 0.0004(13) -0.0034(13) 0.0029(14)
O6 0.0405(17) 0.0479(19) 0.0470(18) -0.0066(16) 0.0070(14) -0.0113(16)
C1 0.018(2) 0.024(2) 0.025(2) -0.0050(18) 0.0011(16) -0.0019(18)
C2 0.0168(19) 0.018(2) 0.022(2) -0.0017(16) 0.0012(16) -0.0014(17)
C3 0.021(2) 0.018(2) 0.028(2) 0.0027(17) 0.0023(16) 0.0002(18)
C4 0.0176(19) 0.024(2) 0.024(2) -0.0019(18) 0.0016(16) -0.0003(18)
C5 0.017(2) 0.030(2) 0.032(2) -0.0020(19) 0.0048(17) -0.0038(18)
C6 0.022(2) 0.020(2) 0.034(2) 0.0069(19) 0.0009(17) -0.0018(18)
C7 0.0155(19) 0.026(2) 0.029(2) -0.0021(18) 0.0037(16) 0.0055(18)
C8 0.020(2) 0.026(2) 0.034(2) -0.0001(19) 0.0042(17) -0.0015(18)
C9 0.028(2) 0.022(2) 0.045(3) 0.0028(19) 0.0052(19) 0.0046(19)
C10 0.022(2) 0.032(3) 0.043(3) 0.008(2) 0.0063(19) 0.011(2)
C11 0.016(2) 0.033(2) 0.027(2) 0.0045(19) 0.0045(16) 0.0034(19)
C12 0.020(2) 0.046(3) 0.031(2) 0.008(2) -0.0005(17) 0.006(2)
C13 0.024(2) 0.026(2) 0.025(2) 0.0008(18) 0.0005(17) 0.0026(19)

loop_
_atom_type_symbol
_atom_type_description
_atom_type_scat_dispersion_real
_atom_type_scat_dispersion_imag
_atom_type_scat_source
H H 0.0000 0.0000 'International Tables Vol C Tables 4.2.6.8 and 6.1.1.4'
C C 0.0033 0.0016 'International Tables Vol C Tables 4.2.6.8 and 6.1.1.4'
N N 0.0061 0.0033 'International Tables Vol C Tables 4.2.6.8 and 6.1.1.4'
O O 0.0106 0.0060 'International Tables Vol C Tables 4.2.6.8 and 6.1.1.4'
Ni Ni 0.3393 1.1124 'International Tables Vol C Tables 4.2.6.8 and 6.1.1.4'

loop_
_geom_angle_atom_site_label_1
_geom_angle_atom_site_label_2
_geom_angle_atom_site_label_3
_geom_angle
_geom_angle_site_symmetry_1
_geom_angle_site_symmetry_3
N1 Ni1 N1 180.0 . 3_666
N1 Ni1 O1 80.97(10) . .
N1 Ni1 O1 99.03(10) 3_666 .
N1 Ni1 O1 99.03(10) . 3_666
N1 Ni1 O1 80.97(10) 3_666 3_666
O1 Ni1 O1 180.0 . 3_666
N1 Ni1 O5 88.74(11) . 3_666
N1 Ni1 O5 91.26(11) 3_666 3_666
O1 Ni1 O5 92.37(10) . 3_666
O1 Ni1 O5 87.63(10) 3_666 3_666
N1 Ni1 O5 91.26(11) . .
N1 Ni1 O5 88.74(11) 3_666 .
O1 Ni1 O5 87.63(10) . .
O1 Ni1 O5 92.37(10) 3_666 .
O5 Ni1 O5 180.0 3_666 .
C6 N1 C2 118.8(3) . .
C6 N1 Ni1 127.6(2) . .
C2 N1 Ni1 113.5(2) . .
C1 O1 Ni1 115.8(2) . .
C12 O3 H3 109.5 . .
Ni1 O5 H1W 109.7 . .
Ni1 O5 H2W 109.8 . .
H1W O5 H2W 112.5 . .
H3W O6 H4W 112.1 . .
O2 C1 O1 125.8(3) . .
O2 C1 C2 118.5(3) . .
O1 C1 C2 115.7(3) . .
N1 C2 C3 122.0(3) . .
N1 C2 C1 113.6(3) . .
C3 C2 C1 124.4(3) . .
C2 C3 C4 119.5(3) . .
C2 C3 H2 120.2 . .
C4 C3 H2 120.2 . .
C5 C4 C3 117.3(3) . .
C5 C4 C7 119.8(3) . .
C3 C4 C7 122.8(3) . .
C6 C5 C4 120.3(4) . .
C6 C5 H5 119.9 . .
C4 C5 H5 119.9 . .
N1 C6 C5 122.0(4) . .
N1 C6 H6 119.0 . .
C5 C6 H6 119.0 . .
C8 C7 C13 118.7(4) . .
C8 C7 C4 121.0(3) . .
C13 C7 C4 120.3(3) . .
C9 C8 C7 120.1(4) . .
C9 C8 H8 120.0 . .
C7 C8 H8 120.0 . .
C8 C9 C10 120.6(4) . .
C8 C9 H9 119.7 . .
C10 C9 H9 119.7 . .
C11 C10 C9 119.8(4) . .
C11 C10 H10 120.1 . .
C9 C10 H10 120.1 . .
C13 C11 C10 119.2(4) . .
C13 C11 C12 117.7(4) . .
C10 C11 C12 123.1(4) . .
O4 C12 O3 124.7(4) . .
O4 C12 C11 122.3(4) . .
O3 C12 C11 112.9(4) . .
C11 C13 C7 121.5(4) . .
C11 C13 H13 119.3 . .
C7 C13 H13 119.3 . .

loop_
_geom_bond_atom_site_label_1
_geom_bond_atom_site_label_2
_geom_bond_distance
_geom_bond_site_symmetry_2
Ni1 N1 2.014(3) .
Ni1 N1 2.014(3) 3_666
Ni1 O1 2.023(2) .
Ni1 O1 2.023(2) 3_666
Ni1 O5 2.119(2) 3_666
Ni1 O5 2.119(2) .
N1 C6 1.332(4) .
N1 C2 1.351(4) .
O1 C1 1.254(4) .
O2 C1 1.242(4) .
O3 C12 1.317(4) .
O3 H3 0.8200 .
O4 C12 1.213(5) .
O5 H1W 0.8443 .
O5 H2W 0.6781 .
O6 H3W 0.8676 .
O6 H4W 0.8459 .
C1 C2 1.530(5) .
C2 C3 1.382(5) .
C3 C4 1.392(5) .
C3 H2 0.9300 .
C4 C5 1.391(5) .
C4 C7 1.488(5) .
C5 C6 1.377(5) .
C5 H5 0.9300 .
C6 H6 0.9300 .
C7 C8 1.386(5) .
C7 C13 1.388(5) .
C8 C9 1.382(5) .
C8 H8 0.9300 .
C9 C10 1.385(5) .
C9 H9 0.9300 .
C10 C11 1.383(5) .
C10 H10 0.9300 .
C11 C13 1.381(5) .
C11 C12 1.492(5) .
C13 H13 0.9300 .

loop_
_geom_hbond_atom_site_label_D
_geom_hbond_atom_site_label_H
_geom_hbond_atom_site_label_A
_geom_hbond_distance_DH
_geom_hbond_distance_HA
_geom_hbond_distance_DA
_geom_hbond_angle_DHA
_geom_hbond_site_symmetry_A
O3 H3 O2 0.82 1.92 2.689(3) 155.8 1_455
O5 H1W O2 0.84 1.85 2.697(4) 179.5 2_645
O5 H2W O6 0.68 2.13 2.807(4) 173.4 1_554
O6 H3W O4 0.87 1.98 2.846(4) 177.0 3_566
O6 H4W O5 0.85 1.97 2.808(4) 172.7 3_666

loop_
_geom_torsion_atom_site_label_1
_geom_torsion_atom_site_label_2
_geom_torsion_atom_site_label_3
_geom_torsion_atom_site_label_4
_geom_torsion
Ni1 O1 C1 O2 -175.4(3)
Ni1 O1 C1 C2 4.2(4)
C6 N1 C2 C3 2.9(5)
Ni1 N1 C2 C3 -172.6(3)
C6 N1 C2 C1 -177.8(3)
Ni1 N1 C2 C1 6.7(4)
O2 C1 C2 N1 172.3(3)
O1 C1 C2 N1 -7.4(4)
O2 C1 C2 C3 -8.5(5)
O1 C1 C2 C3 171.9(3)
N1 C2 C3 C4 -0.6(5)
C1 C2 C3 C4 -179.8(3)
C2 C3 C4 C5 -2.2(5)
C2 C3 C4 C7 174.9(3)
C3 C4 C5 C6 2.8(5)
C7 C4 C5 C6 -174.5(3)
C2 N1 C6 C5 -2.4(5)
Ni1 N1 C6 C5 172.4(3)
C4 C5 C6 N1 -0.5(6)
C5 C4 C7 C8 146.5(4)
C3 C4 C7 C8 -30.5(5)
C5 C4 C7 C13 -31.3(5)
C3 C4 C7 C13 151.6(3)
C13 C7 C8 C9 0.1(6)
C4 C7 C8 C9 -177.7(3)
C7 C8 C9 C10 1.5(6)
C8 C9 C10 C11 -1.7(6)
C9 C10 C11 C13 0.2(6)
C9 C10 C11 C12 -179.8(4)
C13 C11 C12 O4 -0.9(6)
C10 C11 C12 O4 179.2(4)
C13 C11 C12 O3 178.7(3)
C10 C11 C12 O3 -1.2(6)
C10 C11 C13 C7 1.4(6)
C12 C11 C13 C7 -178.5(3)
C8 C7 C13 C11 -1.6(6)
C4 C7 C13 C11 176.3(3)
